data_4516977
loop_
_publ_author_name
'Sampson, Jessica'
'Choi, Gyeongshin'
'Akhtar, Muhammed Naseem'
'Jaseer, E. A.'
'Theravalappil, Rajesh'
'Garcia, Nestor'
'Agapie, Theodor'

_publ_section_title
;
 Early Metal Di(pyridyl) Pyrrolide Complexes with Second Coordination
 Sphere Arene-\p Interactions: Ligand Binding and Ethylene Polymerization.
;
_journal_issue 14
_journal_name_full 'ACS omega'
_journal_page_first 15879
_journal_page_last 15892
_journal_paper_doi 10.1021/acsomega.9b01788
_journal_volume 4
_journal_year 2019
_chemical_formula_moiety 'C36 H40 Al N3'
_chemical_formula_sum 'C36 H40 Al N3'
_chemical_formula_weight 541.69
_space_group_crystal_system triclinic
_space_group_IT_number 2
_space_group_name_Hall '-P 1'
_space_group_name_H-M_alt 'P -1'
_atom_sites_solution_hydrogens geom
_atom_sites_solution_primary dual
_audit_creation_date 2018-11-30
_audit_creation_method
;
Olex2 1.2
(compiled 2018.05.29 svn.r3508 for OlexSys, GUI svn.r5506)
;
_cell_angle_alpha 88.535(3)
_cell_angle_beta 85.525(3)
_cell_angle_gamma 72.732(3)
_cell_formula_units_Z 2
_cell_length_a 10.0846(7)
_cell_length_b 10.7246(7)
_cell_length_c 14.7495(11)
_cell_measurement_reflns_used 5100
_cell_measurement_temperature 100(2)
_cell_measurement_theta_max 27.489
_cell_measurement_theta_min 2.421
_cell_volume 1518.66(19)
_computing_cell_refinement 'SAINT V8.38A (?, 2016)'
_computing_data_reduction 'SAINT V8.38A (?, 2016)'
_computing_molecular_graphics 'Olex2 (Dolomanov et al., 2009)'
_computing_publication_material 'Olex2 (Dolomanov et al., 2009)'
_computing_structure_refinement 'ShelXL (Sheldrick, 2015)'
_computing_structure_solution 'XT (Sheldrick, 2015)'
_diffrn_ambient_temperature 100.05
_diffrn_detector 'CMOS Area Detector'
_diffrn_detector_area_resol_mean 10.24
_diffrn_detector_type 'Bruker PHOTON 100'
_diffrn_measured_fraction_theta_full 0.970
_diffrn_measured_fraction_theta_max 0.912
_diffrn_measurement_device '\k-geometry diffractometer'
_diffrn_measurement_device_type 'Bruker D8 VENTURE'
_diffrn_measurement_method '\f and \w scans'
_diffrn_radiation_monochromator 'multilayer mirrors'
_diffrn_radiation_type MoK\a
_diffrn_radiation_wavelength 0.71073
_diffrn_reflns_av_R_equivalents 0.1449
_diffrn_reflns_av_unetI/netI 0.0950
_diffrn_reflns_Laue_measured_fraction_full 0.970
_diffrn_reflns_Laue_measured_fraction_max 0.912
_diffrn_reflns_limit_h_max 13
_diffrn_reflns_limit_h_min -13
_diffrn_reflns_limit_k_max 13
_diffrn_reflns_limit_k_min -13
_diffrn_reflns_limit_l_max 19
_diffrn_reflns_limit_l_min -19
_diffrn_reflns_number 21981
_diffrn_reflns_point_group_measured_fraction_full 0.970
_diffrn_reflns_point_group_measured_fraction_max 0.912
_diffrn_reflns_theta_full 25.242
_diffrn_reflns_theta_max 27.506
_diffrn_reflns_theta_min 2.421
_diffrn_source 'microfocus sealed tube'
_diffrn_source_current 1
_diffrn_source_power 0.05
_diffrn_source_type 'Incoatec I\mS HB'
_diffrn_source_voltage 50
_diffrn_standards_number 0
_exptl_absorpt_coefficient_mu 0.096
_exptl_absorpt_correction_T_max 0.7476
_exptl_absorpt_correction_T_min 0.6665
_exptl_absorpt_correction_type multi-scan
_exptl_absorpt_process_details
'SADABS-2016/2 (Bruker,2016/2) was used for absorption correction. wR2(int) was 0.0703 before and 0.0459 after correction. The Ratio of minimum to maximum transmission is 0.8915. The \l/2 correction factor is Not present.'
_exptl_crystal_colour yellow
_exptl_crystal_density_diffrn 1.185
_exptl_crystal_description block
_exptl_crystal_F_000 580
_refine_diff_density_max 0.440
_refine_diff_density_min -0.552
_refine_diff_density_rms 0.150
_refine_ls_extinction_method none
_refine_ls_goodness_of_fit_ref 1.046
_refine_ls_hydrogen_treatment constr
_refine_ls_matrix_type full
_refine_ls_number_parameters 369
_refine_ls_number_reflns 6355
_refine_ls_number_restraints 0
_refine_ls_restrained_S_all 1.046
_refine_ls_R_factor_all 0.1019
_refine_ls_R_factor_gt 0.0622
_refine_ls_shift/su_max 0.000
_refine_ls_shift/su_mean 0.000
_refine_ls_structure_factor_coef Fsqd
_refine_ls_weighting_details 'w=1/[\s^2^(Fo^2^)+(0.0832P)^2^+0.6771P] where P=(Fo^2^+2Fc^2^)/3'
_refine_ls_weighting_scheme calc
_refine_ls_wR_factor_gt 0.1508
_refine_ls_wR_factor_ref 0.1750
_reflns_Friedel_coverage 0.000
_reflns_number_gt 4480
_reflns_number_total 6355
_reflns_threshold_expression 'I > 2\s(I)'
_cod_data_source_file ao9b01788_si_001.cif
_cod_data_source_block DPPAlEt2
_cod_database_code 4516977
_shelx_shelxl_version_number 2017/1
_shelx_space_group_comment
;
The symmetry employed for this shelxl refinement is uniquely defined
by the following loop, which should always be used as a source of
symmetry information in preference to the above space-group names.
They are only intended as comments.
;
_olex2_refinement_description
;
1. Fixed Uiso
 At 1.2 times of:
  All C(H) groups, All C(H,H) groups
 At 1.5 times of:
  All C(H,H,H) groups
2.a Secondary CH2 refined with riding coordinates:
 C36(H00E,H00F), C34(H00H,H00L)
2.b Aromatic/amide H refined with riding coordinates:
 C9(H006), C8(H008), C5(H00A), C22(H00G), C4(H00I), C28(H00J), C12(H00K),
 C19(H00P), C13(H00V), C3(H00X), C14(H00Y), C31(H00Z)
2.c Idealised Me refined as rotating group:
 C18(H00B,H00C,H00D), C37(H00M,H00N,H00O), C27(H00Q,H00R,H00S), C35(H01A,H01B,
 H01C), C24(H01D,H01E,H01F), C30(H01G,H01H,H01I), C21(H01J,H01K,H01L), C33(H01M,
 H01N,H01O)
;
_olex2_submission_special_instructions 'No special instructions were received'

loop_
_space_group_symop_operation_xyz
'x, y, z'
'-x, -y, -z'

loop_
_atom_site_label
_atom_site_type_symbol
_atom_site_fract_x
_atom_site_fract_y
_atom_site_fract_z
_atom_site_U_iso_or_equiv
_atom_site_adp_type
_atom_site_occupancy
_atom_site_site_symmetry_order
_atom_site_calc_flag
_atom_site_refinement_flags_posn
Al1 Al 0.51408(7) 0.23096(7) 0.81998(5) 0.01404(19) Uani 1 1 d .
N1 N 0.39191(18) 0.26979(18) 0.94366(14) 0.0131(4) Uani 1 1 d .
N2 N 0.64456(18) 0.12791(18) 0.89788(13) 0.0131(4) Uani 1 1 d .
N3 N 0.78325(19) 0.10168(19) 0.73081(14) 0.0161(4) Uani 1 1 d .
C7 C 0.5992(2) 0.1190(2) 0.98703(16) 0.0126(5) Uani 1 1 d .
C9 C 0.8225(2) 0.0007(2) 0.97309(17) 0.0159(5) Uani 1 1 d .
H006 H 0.912297 -0.053607 0.985744 0.019 Uiso 1 1 calc R
C10 C 0.7822(2) 0.0551(2) 0.88884(17) 0.0148(5) Uani 1 1 d .
C8 C 0.7067(2) 0.0408(2) 1.03519(17) 0.0151(5) Uani 1 1 d .
H008 H 0.702075 0.018907 1.097943 0.018 Uiso 1 1 calc R
C11 C 0.8590(2) 0.0477(2) 0.80141(17) 0.0152(5) Uani 1 1 d .
C5 C 0.3914(2) 0.1917(2) 1.09847(17) 0.0159(5) Uani 1 1 d .
H00A H 0.438645 0.137560 1.145044 0.019 Uiso 1 1 calc R
C16 C 0.1900(2) 0.4322(2) 0.88624(16) 0.0143(5) Uani 1 1 d .
C6 C 0.4575(2) 0.1945(2) 1.01246(16) 0.0131(5) Uani 1 1 d .
C18 C 0.3079(3) 0.6014(2) 0.92426(18) 0.0222(6) Uani 1 1 d .
H00B H 0.253119 0.646383 0.978031 0.033 Uiso 1 1 calc GR
H00C H 0.346140 0.662257 0.888004 0.033 Uiso 1 1 calc GR
H00D H 0.384364 0.527620 0.943466 0.033 Uiso 1 1 calc GR
C23 C 0.0952(2) 0.3936(2) 0.83686(17) 0.0159(5) Uani 1 1 d .
C17 C 0.2158(2) 0.5518(2) 0.86769(17) 0.0161(5) Uani 1 1 d .
C22 C 0.0330(2) 0.4737(2) 0.76693(17) 0.0180(5) Uani 1 1 d .
H00G H -0.030839 0.447773 0.733167 0.022 Uiso 1 1 calc R
C36 C 0.5488(2) 0.3903(2) 0.77045(17) 0.0159(5) Uani 1 1 d .
H00E H 0.576738 0.376388 0.704763 0.019 Uiso 1 1 calc R
H00F H 0.459700 0.461412 0.775836 0.019 Uiso 1 1 calc R
C4 C 0.2562(2) 0.2687(2) 1.11479(18) 0.0195(5) Uani 1 1 d .
H00I H 0.208655 0.267677 1.172861 0.023 Uiso 1 1 calc R
C28 C 0.6245(2) 0.1079(2) 0.45564(17) 0.0179(5) Uani 1 1 d .
H00J H 0.584161 0.050226 0.428089 0.022 Uiso 1 1 calc R
C12 C 1.0036(2) -0.0107(2) 0.79064(18) 0.0186(5) Uani 1 1 d .
H00K H 1.053863 -0.050493 0.840897 0.022 Uiso 1 1 calc R
C34 C 0.4169(2) 0.1409(2) 0.74482(17) 0.0197(5) Uani 1 1 d .
H00H H 0.483212 0.057475 0.722707 0.024 Uiso 1 1 calc R
H00L H 0.341018 0.120156 0.783066 0.024 Uiso 1 1 calc R
C20 C 0.0609(2) 0.5898(2) 0.74492(17) 0.0188(5) Uani 1 1 d .
C2 C 0.2588(2) 0.3467(2) 0.96135(17) 0.0138(5) Uani 1 1 d .
C37 C 0.6588(2) 0.4377(3) 0.81333(19) 0.0233(6) Uani 1 1 d .
H00M H 0.675244 0.510810 0.777668 0.035 Uiso 1 1 calc GR
H00N H 0.745872 0.366172 0.813956 0.035 Uiso 1 1 calc GR
H00O H 0.625757 0.466544 0.875773 0.035 Uiso 1 1 calc GR
C19 C 0.1516(2) 0.6281(2) 0.79707(17) 0.0187(5) Uani 1 1 d .
H00P H 0.169968 0.708797 0.783785 0.022 Uiso 1 1 calc R
C27 C 0.7258(2) -0.0728(2) 0.56483(18) 0.0207(6) Uani 1 1 d .
H00Q H 0.675221 -0.117182 0.529300 0.031 Uiso 1 1 calc GR
H00R H 0.691317 -0.070406 0.628939 0.031 Uiso 1 1 calc GR
H00S H 0.825431 -0.120162 0.558964 0.031 Uiso 1 1 calc GR
C26 C 0.7035(2) 0.0649(2) 0.52984(17) 0.0163(5) Uani 1 1 d .
C32 C 0.7469(2) 0.2751(3) 0.53428(18) 0.0213(6) Uani 1 1 d .
C29 C 0.6035(2) 0.2335(3) 0.42095(18) 0.0214(6) Uani 1 1 d .
C15 C 0.8509(2) 0.0998(2) 0.64818(17) 0.0176(5) Uani 1 1 d .
C13 C 1.0712(2) -0.0092(3) 0.70641(18) 0.0221(6) Uani 1 1 d .
H00V H 1.169343 -0.046427 0.697815 0.027 Uiso 1 1 calc R
C25 C 0.7641(2) 0.1495(2) 0.56958(17) 0.0169(5) Uani 1 1 d .
C3 C 0.1896(2) 0.3480(2) 1.04600(18) 0.0187(5) Uani 1 1 d .
H00X H 0.096799 0.402909 1.057132 0.022 Uiso 1 1 calc R
C14 C 0.9948(2) 0.0470(3) 0.63413(18) 0.0222(6) Uani 1 1 d .
H00Y H 1.040031 0.049581 0.575446 0.027 Uiso 1 1 calc R
C31 C 0.6655(3) 0.3154(3) 0.46068(18) 0.0235(6) Uani 1 1 d .
H00Z H 0.652357 0.401162 0.437204 0.028 Uiso 1 1 calc R
C35 C 0.3549(3) 0.2233(3) 0.66252(18) 0.0265(6) Uani 1 1 d .
H01A H 0.430572 0.231274 0.619014 0.040 Uiso 1 1 calc GR
H01B H 0.298659 0.310409 0.683222 0.040 Uiso 1 1 calc GR
H01C H 0.296210 0.180639 0.633050 0.040 Uiso 1 1 calc GR
C24 C 0.0570(3) 0.2709(2) 0.8595(2) 0.0266(6) Uani 1 1 d .
H01D H 0.138947 0.203075 0.878581 0.040 Uiso 1 1 calc GR
H01E H 0.023895 0.241130 0.805650 0.040 Uiso 1 1 calc GR
H01F H -0.016820 0.288233 0.908888 0.040 Uiso 1 1 calc GR
C30 C 0.5163(3) 0.2774(3) 0.3402(2) 0.0319(7) Uani 1 1 d .
H01G H 0.553284 0.215815 0.289966 0.048 Uiso 1 1 calc GR
H01H H 0.519653 0.364607 0.320880 0.048 Uiso 1 1 calc GR
H01I H 0.419701 0.280189 0.357643 0.048 Uiso 1 1 calc GR
C21 C -0.0064(3) 0.6745(3) 0.66793(19) 0.0289(6) Uani 1 1 d .
H01J H 0.065726 0.682671 0.621646 0.043 Uiso 1 1 calc GR
H01K H -0.059001 0.761245 0.691301 0.043 Uiso 1 1 calc GR
H01L H -0.069691 0.634603 0.640853 0.043 Uiso 1 1 calc GR
C33 C 0.8167(3) 0.3665(3) 0.5739(2) 0.0293(6) Uani 1 1 d .
H01M H 0.792489 0.374758 0.639578 0.044 Uiso 1 1 calc GR
H01N H 0.784772 0.452621 0.545174 0.044 Uiso 1 1 calc GR
H01O H 0.917933 0.331311 0.562551 0.044 Uiso 1 1 calc GR

loop_
_atom_site_aniso_label
_atom_site_aniso_U_11
_atom_site_aniso_U_22
_atom_site_aniso_U_33
_atom_site_aniso_U_23
_atom_site_aniso_U_13
_atom_site_aniso_U_12
Al1 0.0154(3) 0.0136(4) 0.0126(4) 0.0039(3) -0.0055(3) -0.0027(3)
N1 0.0132(9) 0.0105(9) 0.0148(11) 0.0027(8) -0.0045(8) -0.0015(7)
N2 0.0119(8) 0.0123(10) 0.0131(11) 0.0025(8) -0.0026(7) -0.0002(7)
N3 0.0148(9) 0.0167(10) 0.0163(12) 0.0026(9) -0.0031(8) -0.0035(8)
C7 0.0144(10) 0.0109(11) 0.0123(13) 0.0006(9) -0.0025(9) -0.0030(8)
C9 0.0144(10) 0.0162(12) 0.0168(14) 0.0033(10) -0.0054(9) -0.0033(9)
C10 0.0109(10) 0.0127(11) 0.0193(14) 0.0009(10) -0.0043(9) -0.0005(8)
C8 0.0160(10) 0.0159(12) 0.0133(13) 0.0069(10) -0.0059(9) -0.0040(9)
C11 0.0134(10) 0.0127(11) 0.0189(14) -0.0006(10) -0.0033(9) -0.0021(9)
C5 0.0187(11) 0.0152(12) 0.0136(13) 0.0022(10) -0.0046(9) -0.0041(9)
C16 0.0106(9) 0.0130(11) 0.0149(13) 0.0013(10) 0.0001(9) 0.0029(8)
C6 0.0148(10) 0.0107(11) 0.0142(13) -0.0001(9) -0.0046(9) -0.0035(8)
C18 0.0281(13) 0.0181(13) 0.0206(15) 0.0017(11) -0.0077(11) -0.0060(10)
C23 0.0107(10) 0.0151(12) 0.0182(14) -0.0003(10) 0.0001(9) 0.0018(9)
C17 0.0146(10) 0.0137(12) 0.0175(14) -0.0001(10) -0.0007(9) -0.0003(9)
C22 0.0128(10) 0.0211(13) 0.0174(14) -0.0017(10) -0.0038(9) -0.0003(9)
C36 0.0164(10) 0.0164(12) 0.0131(13) 0.0031(10) -0.0028(9) -0.0020(9)
C4 0.0212(11) 0.0213(13) 0.0146(14) 0.0015(11) 0.0015(10) -0.0049(10)
C28 0.0175(11) 0.0211(13) 0.0145(13) 0.0027(10) -0.0013(10) -0.0048(10)
C12 0.0135(10) 0.0207(13) 0.0204(14) 0.0000(11) -0.0041(10) -0.0024(9)
C34 0.0181(11) 0.0243(14) 0.0166(14) 0.0016(11) -0.0044(10) -0.0052(10)
C20 0.0153(10) 0.0198(13) 0.0160(14) 0.0042(10) -0.0020(9) 0.0029(9)
C2 0.0143(10) 0.0111(11) 0.0150(13) 0.0014(9) -0.0023(9) -0.0019(9)
C37 0.0226(12) 0.0231(14) 0.0252(16) 0.0044(12) -0.0065(11) -0.0073(10)
C19 0.0202(11) 0.0128(12) 0.0203(14) 0.0039(10) -0.0012(10) -0.0008(9)
C27 0.0211(11) 0.0229(13) 0.0170(14) 0.0047(11) -0.0054(10) -0.0044(10)
C26 0.0141(10) 0.0172(12) 0.0142(13) 0.0023(10) 0.0026(9) -0.0003(9)
C32 0.0226(12) 0.0235(14) 0.0168(14) -0.0009(11) 0.0036(10) -0.0066(10)
C29 0.0211(12) 0.0247(14) 0.0164(14) 0.0038(11) -0.0012(10) -0.0041(10)
C15 0.0175(11) 0.0193(13) 0.0164(14) -0.0007(10) -0.0008(10) -0.0059(9)
C13 0.0131(10) 0.0262(14) 0.0244(16) -0.0051(12) 0.0009(10) -0.0019(10)
C25 0.0137(10) 0.0229(13) 0.0125(13) -0.0007(10) 0.0028(9) -0.0039(9)
C3 0.0157(10) 0.0162(12) 0.0206(14) -0.0007(11) -0.0016(10) 0.0007(9)
C14 0.0171(11) 0.0314(15) 0.0172(15) -0.0011(12) 0.0026(10) -0.0070(10)
C31 0.0252(12) 0.0205(13) 0.0224(15) 0.0063(11) -0.0001(11) -0.0042(10)
C35 0.0220(12) 0.0355(16) 0.0170(15) -0.0012(12) -0.0061(11) 0.0004(11)
C24 0.0224(12) 0.0178(13) 0.0411(18) 0.0047(12) -0.0118(12) -0.0064(10)
C30 0.0334(14) 0.0336(16) 0.0294(18) 0.0147(13) -0.0125(13) -0.0094(12)
C21 0.0240(13) 0.0354(16) 0.0228(16) 0.0129(13) -0.0086(11) -0.0011(11)
C33 0.0366(15) 0.0293(15) 0.0248(16) -0.0006(13) -0.0013(12) -0.0141(12)

loop_
_atom_type_symbol
_atom_type_description
_atom_type_scat_dispersion_real
_atom_type_scat_dispersion_imag
_atom_type_scat_source
C C 0.0033 0.0016 'International Tables Vol C Tables 4.2.6.8 and 6.1.1.4'
H H 0.0000 0.0000 'International Tables Vol C Tables 4.2.6.8 and 6.1.1.4'
Al Al 0.0645 0.0514 'International Tables Vol C Tables 4.2.6.8 and 6.1.1.4'
N N 0.0061 0.0033 'International Tables Vol C Tables 4.2.6.8 and 6.1.1.4'

loop_
_geom_angle_atom_site_label_1
_geom_angle_atom_site_label_2
_geom_angle_atom_site_label_3
_geom_angle
N2 Al1 N1 81.03(8)
N2 Al1 C36 117.12(9)
N2 Al1 C34 117.90(10)
C36 Al1 N1 110.56(10)
C36 Al1 C34 117.50(10)
C34 Al1 N1 105.01(9)
C6 N1 Al1 111.41(14)
C2 N1 Al1 129.91(16)
C2 N1 C6 118.4(2)
C7 N2 Al1 117.15(15)
C7 N2 C10 106.93(18)
C10 N2 Al1 135.92(17)
C15 N3 C11 118.04(19)
N2 C7 C8 110.2(2)
N2 C7 C6 116.01(19)
C8 C7 C6 133.7(2)
C10 C9 H006 126.3
C8 C9 H006 126.3
C8 C9 C10 107.44(19)
N2 C10 C9 109.1(2)
N2 C10 C11 119.5(2)
C9 C10 C11 131.5(2)
C7 C8 C9 106.3(2)
C7 C8 H008 126.8
C9 C8 H008 126.8
N3 C11 C10 115.89(19)
N3 C11 C12 122.2(2)
C12 C11 C10 121.9(2)
C6 C5 H00A 120.6
C4 C5 H00A 120.6
C4 C5 C6 118.7(2)
C23 C16 C2 119.4(2)
C17 C16 C23 120.3(2)
C17 C16 C2 120.3(2)
N1 C6 C7 113.9(2)
N1 C6 C5 122.1(2)
C5 C6 C7 124.0(2)
H00B C18 H00C 109.5
H00B C18 H00D 109.5
H00C C18 H00D 109.5
C17 C18 H00B 109.5
C17 C18 H00C 109.5
C17 C18 H00D 109.5
C16 C23 C24 121.8(2)
C22 C23 C16 118.6(2)
C22 C23 C24 119.6(2)
C16 C17 C18 121.7(2)
C19 C17 C16 118.9(2)
C19 C17 C18 119.3(2)
C23 C22 H00G 118.9
C20 C22 C23 122.1(2)
C20 C22 H00G 118.9
Al1 C36 H00E 107.9
Al1 C36 H00F 107.9
H00E C36 H00F 107.2
C37 C36 Al1 117.46(16)
C37 C36 H00E 107.9
C37 C36 H00F 107.9
C5 C4 H00I 120.2
C5 C4 C3 119.7(2)
C3 C4 H00I 120.2
C26 C28 H00J 119.3
C29 C28 H00J 119.3
C29 C28 C26 121.5(2)
C11 C12 H00K 120.5
C13 C12 C11 119.0(2)
C13 C12 H00K 120.5
Al1 C34 H00H 109.0
Al1 C34 H00L 109.0
H00H C34 H00L 107.8
C35 C34 Al1 112.72(18)
C35 C34 H00H 109.0
C35 C34 H00L 109.0
C22 C20 C19 118.1(2)
C22 C20 C21 121.3(2)
C19 C20 C21 120.7(2)
N1 C2 C16 117.7(2)
N1 C2 C3 121.4(2)
C3 C2 C16 120.80(19)
C36 C37 H00M 109.5
C36 C37 H00N 109.5
C36 C37 H00O 109.5
H00M C37 H00N 109.5
H00M C37 H00O 109.5
H00N C37 H00O 109.5
C17 C19 C20 121.9(2)
C17 C19 H00P 119.1
C20 C19 H00P 119.1
H00Q C27 H00R 109.5
H00Q C27 H00S 109.5
H00R C27 H00S 109.5
C26 C27 H00Q 109.5
C26 C27 H00R 109.5
C26 C27 H00S 109.5
C28 C26 C27 120.0(2)
C28 C26 C25 119.2(2)
C25 C26 C27 120.9(2)
C25 C32 C33 121.1(2)
C31 C32 C25 119.0(2)
C31 C32 C33 119.9(2)
C28 C29 C30 120.1(2)
C31 C29 C28 118.5(2)
C31 C29 C30 121.4(2)
N3 C15 C25 117.20(19)
N3 C15 C14 122.2(2)
C14 C15 C25 120.5(2)
C12 C13 H00V 120.4
C12 C13 C14 119.2(2)
C14 C13 H00V 120.4
C26 C25 C32 120.2(2)
C26 C25 C15 118.1(2)
C32 C25 C15 121.6(2)
C4 C3 H00X 120.2
C2 C3 C4 119.6(2)
C2 C3 H00X 120.2
C15 C14 H00Y 120.3
C13 C14 C15 119.4(2)
C13 C14 H00Y 120.3
C32 C31 H00Z 119.2
C29 C31 C32 121.6(2)
C29 C31 H00Z 119.2
C34 C35 H01A 109.5
C34 C35 H01B 109.5
C34 C35 H01C 109.5
H01A C35 H01B 109.5
H01A C35 H01C 109.5
H01B C35 H01C 109.5
C23 C24 H01D 109.5
C23 C24 H01E 109.5
C23 C24 H01F 109.5
H01D C24 H01E 109.5
H01D C24 H01F 109.5
H01E C24 H01F 109.5
C29 C30 H01G 109.5
C29 C30 H01H 109.5
C29 C30 H01I 109.5
H01G C30 H01H 109.5
H01G C30 H01I 109.5
H01H C30 H01I 109.5
C20 C21 H01J 109.5
C20 C21 H01K 109.5
C20 C21 H01L 109.5
H01J C21 H01K 109.5
H01J C21 H01L 109.5
H01K C21 H01L 109.5
C32 C33 H01M 109.5
C32 C33 H01N 109.5
C32 C33 H01O 109.5
H01M C33 H01N 109.5
H01M C33 H01O 109.5
H01N C33 H01O 109.5

loop_
_geom_bond_atom_site_label_1
_geom_bond_atom_site_label_2
_geom_bond_distance
Al1 N1 2.098(2)
Al1 N2 1.8922(19)
Al1 C36 1.957(2)
Al1 C34 1.977(2)
N1 C6 1.366(3)
N1 C2 1.360(3)
N2 C7 1.369(3)
N2 C10 1.374(3)
N3 C11 1.354(3)
N3 C15 1.347(3)
C7 C8 1.390(3)
C7 C6 1.443(3)
C9 H006 0.9500
C9 C10 1.397(3)
C9 C8 1.394(3)
C10 C11 1.443(4)
C8 H008 0.9500
C11 C12 1.404(3)
C5 H00A 0.9500
C5 C6 1.390(3)
C5 C4 1.374(3)
C16 C23 1.406(3)
C16 C17 1.398(3)
C16 C2 1.496(3)
C18 H00B 0.9800
C18 H00C 0.9800
C18 H00D 0.9800
C18 C17 1.510(3)
C23 C22 1.390(3)
C23 C24 1.500(3)
C17 C19 1.386(3)
C22 H00G 0.9500
C22 C20 1.381(4)
C36 H00E 0.9900
C36 H00F 0.9900
C36 C37 1.534(3)
C4 H00I 0.9500
C4 C3 1.389(3)
C28 H00J 0.9500
C28 C26 1.391(3)
C28 C29 1.390(4)
C12 H00K 0.9500
C12 C13 1.372(4)
C34 H00H 0.9900
C34 H00L 0.9900
C34 C35 1.543(3)
C20 C19 1.395(3)
C20 C21 1.509(3)
C2 C3 1.380(4)
C37 H00M 0.9800
C37 H00N 0.9800
C37 H00O 0.9800
C19 H00P 0.9500
C27 H00Q 0.9800
C27 H00R 0.9800
C27 H00S 0.9800
C27 C26 1.510(3)
C26 C25 1.397(3)
C32 C25 1.398(4)
C32 C31 1.394(3)
C32 C33 1.518(3)
C29 C31 1.384(4)
C29 C30 1.517(3)
C15 C25 1.499(3)
C15 C14 1.393(3)
C13 H00V 0.9500
C13 C14 1.383(3)
C3 H00X 0.9500
C14 H00Y 0.9500
C31 H00Z 0.9500
C35 H01A 0.9800
C35 H01B 0.9800
C35 H01C 0.9800
C24 H01D 0.9800
C24 H01E 0.9800
C24 H01F 0.9800
C30 H01G 0.9800
C30 H01H 0.9800
C30 H01I 0.9800
C21 H01J 0.9800
C21 H01K 0.9800
C21 H01L 0.9800
C33 H01M 0.9800
C33 H01N 0.9800
C33 H01O 0.9800
